data_4067554
loop_
_publ_author_name
'Cushion, Michael G.'
'Meyer, Jens'
'Heath, Alex'
'Schwarz, Andrew D.'
'Fern\'andez, Ignacio'
'Breher, Frank'
'Mountford, Philip'

_publ_section_title
;
 Syntheses and Structural Diversity of Group 2 and Group 12
 Tris(pyrazolyl)methaneand Zwitterionic Tris(pyrazolyl)methanideCompounds
;
_journal_issue 5
_journal_name_full Organometallics
_journal_page_first 1174
_journal_paper_doi 10.1021/om901013b
_journal_volume 29
_journal_year 2010
_chemical_formula_moiety '2(C26 H30 Cd N12), 3(C7 H8)'
_chemical_formula_sum 'C73 H84 Cd2 N24'
_chemical_formula_weight 1522.44
_chemical_name_systematic
;
Cd{C(Me2pz)3}{k1C,k2N-C(pz)3}
;
_space_group_IT_number 2
_symmetry_cell_setting triclinic
_symmetry_space_group_name_Hall '-P 1'
_symmetry_space_group_name_H-M 'P -1'
_atom_sites_solution_hydrogens geom
_atom_sites_solution_primary direct
_atom_sites_solution_secondary difmap
_audit_creation_method SHELXL-97
_cell_angle_alpha 90.48(3)
_cell_angle_beta 98.46(3)
_cell_angle_gamma 99.79(3)
_cell_formula_units_Z 1
_cell_length_a 7.8675(16)
_cell_length_b 9.5832(19)
_cell_length_c 24.404(5)
_cell_measurement_reflns_used 11704
_cell_measurement_temperature 150(2)
_cell_measurement_theta_max 24.71
_cell_measurement_theta_min 3.70
_cell_volume 1792.4(7)
_computing_cell_refinement 'CrysAlis Red'
_computing_data_collection 'CrysAlis CCD'
_computing_data_reduction 'CrysAlis Red'
_computing_molecular_graphics 'Ortep 32'
_computing_publication_material 'Bruker SHELXTL'
_computing_structure_refinement 'Bruker SHELXTL'
_computing_structure_solution 'Bruker SHELXTL'
_diffrn_ambient_temperature 150(2)
_diffrn_measured_fraction_theta_full 0.984
_diffrn_measured_fraction_theta_max 0.984
_diffrn_measurement_device_type 'Stoe Stadi with CCD'
_diffrn_measurement_method 'omega scans'
_diffrn_radiation_monochromator graphite
_diffrn_radiation_source 'fine-focus sealed tube'
_diffrn_radiation_type MoK\a
_diffrn_radiation_wavelength 0.71073
_diffrn_reflns_av_R_equivalents 0.0846
_diffrn_reflns_av_sigmaI/netI 0.1378
_diffrn_reflns_limit_h_max 9
_diffrn_reflns_limit_h_min -6
_diffrn_reflns_limit_k_max 11
_diffrn_reflns_limit_k_min -11
_diffrn_reflns_limit_l_max 28
_diffrn_reflns_limit_l_min -28
_diffrn_reflns_number 11704
_diffrn_reflns_theta_full 24.71
_diffrn_reflns_theta_max 24.71
_diffrn_reflns_theta_min 3.70
_exptl_absorpt_coefficient_mu 0.654
_exptl_absorpt_correction_type none
_exptl_crystal_colour colourless
_exptl_crystal_density_diffrn 1.410
_exptl_crystal_density_method 'not measured'
_exptl_crystal_description 'irregular shaped crystal'
_exptl_crystal_F_000 786
_exptl_crystal_size_max 0.30
_exptl_crystal_size_mid 0.30
_exptl_crystal_size_min 0.10
_refine_diff_density_max 0.828
_refine_diff_density_min -0.718
_refine_diff_density_rms 0.105
_refine_ls_extinction_method none
_refine_ls_goodness_of_fit_ref 1.002
_refine_ls_hydrogen_treatment constr
_refine_ls_matrix_type full
_refine_ls_number_parameters 485
_refine_ls_number_reflns 6020
_refine_ls_number_restraints 77
_refine_ls_restrained_S_all 0.997
_refine_ls_R_factor_all 0.1043
_refine_ls_R_factor_gt 0.0608
_refine_ls_shift/su_max 0.001
_refine_ls_shift/su_mean 0.000
_refine_ls_structure_factor_coef Fsqd
_refine_ls_weighting_details 'calc w=1/[\s^2^(Fo^2^)+(0.0341P)^2^+0.0000P] where P=(Fo^2^+2Fc^2^)/3'
_refine_ls_weighting_scheme calc
_refine_ls_wR_factor_gt 0.1064
_refine_ls_wR_factor_ref 0.1236
_reflns_number_gt 4177
_reflns_number_total 6020
_reflns_threshold_expression >2sigma(I)
_cod_data_source_file om901013b_si_001.cif
_cod_data_source_block compound_28
_cod_original_cell_volume 1792.4(6)
_cod_original_sg_symbol_Hall -P1
_cod_original_sg_symbol_H-M P-1
_cod_database_code 4067554

loop_
_symmetry_equiv_pos_as_xyz
'x, y, z'
'-x, -y, -z'

loop_
_atom_site_label
_atom_site_type_symbol
_atom_site_fract_x
_atom_site_fract_y
_atom_site_fract_z
_atom_site_U_iso_or_equiv
_atom_site_adp_type
_atom_site_occupancy
_atom_site_symmetry_multiplicity
_atom_site_calc_flag
_atom_site_refinement_flags
_atom_site_disorder_assembly
_atom_site_disorder_group
Cd1 Cd 0.77924(6) 0.54461(5) 0.729413(19) 0.02403(16) Uani 1 1 d . . .
N1 N 0.8347(5) 0.5001(5) 0.61721(19) 0.0236(12) Uani 1 1 d . . .
C1 C 0.6771(7) 0.5066(6) 0.6405(2) 0.0230(14) Uani 1 1 d . . .
N2 N 0.9858(6) 0.5474(6) 0.6507(2) 0.0313(13) Uani 1 1 d . . .
C2 C 0.9016(7) 0.5102(6) 0.8621(2) 0.0209(14) Uani 1 1 d . . .
N3 N 0.6103(6) 0.6352(5) 0.62232(19) 0.0232(12) Uani 1 1 d . . .
N4 N 0.6096(6) 0.7328(6) 0.6628(2) 0.0330(13) Uani 1 1 d . . .
N5 N 0.5491(6) 0.3838(5) 0.6238(2) 0.0250(12) Uani 1 1 d . . .
N6 N 0.4809(7) 0.3496(6) 0.5700(2) 0.0360(14) Uani 1 1 d . . .
N7 N 0.9949(6) 0.6406(5) 0.84365(19) 0.0209(11) Uani 1 1 d . . .
N8 N 0.9743(5) 0.6846(5) 0.78970(18) 0.0178(11) Uani 1 1 d . . .
N9 N 0.9390(5) 0.3906(5) 0.83210(19) 0.0209(11) Uani 1 1 d . . .
N10 N 0.8984(5) 0.3705(5) 0.77508(18) 0.0206(11) Uani 1 1 d . . .
C10 C 0.8636(8) 0.4518(7) 0.5681(3) 0.0374(18) Uani 1 1 d . . .
H10 H 0.7769 0.4134 0.5380 0.045 Uiso 1 1 calc R . .
N11 N 0.7167(5) 0.5134(5) 0.85260(18) 0.0206(11) Uani 1 1 d . . .
C11 C 1.0379(8) 0.4676(7) 0.5693(3) 0.0386(18) Uani 1 1 d . . .
H11 H 1.0989 0.4433 0.5408 0.046 Uiso 1 1 calc R . .
N12 N 0.6237(6) 0.5230(5) 0.80076(19) 0.0213(12) Uani 1 1 d . . .
C12 C 1.1079(8) 0.5272(7) 0.6214(3) 0.0371(18) Uani 1 1 d . . .
H12 H 1.2295 0.5508 0.6345 0.045 Uiso 1 1 calc R . .
C20 C 0.5479(8) 0.6775(7) 0.5719(3) 0.0334(17) Uani 1 1 d . . .
H20 H 0.5362 0.6267 0.5376 0.040 Uiso 1 1 calc R . .
C21 C 0.5056(8) 0.8062(7) 0.5797(3) 0.0390(18) Uani 1 1 d . . .
H21 H 0.4575 0.8635 0.5520 0.047 Uiso 1 1 calc R . .
C22 C 0.5457(8) 0.8372(7) 0.6352(3) 0.0399(18) Uani 1 1 d . . .
H22 H 0.5302 0.9227 0.6522 0.048 Uiso 1 1 calc R . .
C30 C 0.4805(7) 0.2860(7) 0.6572(3) 0.0324(16) Uani 1 1 d . . .
H30 H 0.5092 0.2866 0.6964 0.039 Uiso 1 1 calc R . .
C31 C 0.3643(8) 0.1870(7) 0.6258(3) 0.0379(18) Uani 1 1 d . . .
H31 H 0.2944 0.1056 0.6378 0.045 Uiso 1 1 calc R . .
C32 C 0.3698(8) 0.2300(7) 0.5727(3) 0.0378(18) Uani 1 1 d . . .
H32 H 0.3012 0.1796 0.5410 0.045 Uiso 1 1 calc R . .
C40 C 1.1700(8) 0.7178(7) 0.9350(2) 0.0357(17) Uani 1 1 d . . .
H40A H 1.1076 0.7757 0.9555 0.054 Uiso 1 1 calc R . .
H40B H 1.2960 0.7490 0.9453 0.054 Uiso 1 1 calc R . .
H40C H 1.1390 0.6181 0.9440 0.054 Uiso 1 1 calc R . .
C41 C 1.1205(7) 0.7338(6) 0.8747(3) 0.0240(15) Uani 1 1 d . . .
C42 C 1.1845(7) 0.8370(6) 0.8409(2) 0.0259(15) Uani 1 1 d . . .
H42 H 1.2751 0.9158 0.8512 0.031 Uiso 1 1 calc R . .
C43 C 1.0899(7) 0.8027(6) 0.7887(2) 0.0198(14) Uani 1 1 d . . .
C44 C 1.1061(8) 0.8726(6) 0.7349(3) 0.0342(16) Uani 1 1 d . . .
H44A H 1.1786 0.8245 0.7143 0.051 Uiso 1 1 calc R . .
H44B H 1.1602 0.9722 0.7419 0.051 Uiso 1 1 calc R . .
H44C H 0.9899 0.8668 0.7131 0.051 Uiso 1 1 calc R . .
C50 C 1.0672(8) 0.2721(7) 0.9149(2) 0.0351(17) Uani 1 1 d . . .
H50A H 1.1899 0.2609 0.9224 0.053 Uiso 1 1 calc R . .
H50B H 0.9943 0.1897 0.9282 0.053 Uiso 1 1 calc R . .
H50C H 1.0520 0.3582 0.9342 0.053 Uiso 1 1 calc R . .
C51 C 1.0142(7) 0.2833(6) 0.8540(2) 0.0220(14) Uani 1 1 d . . .
C52 C 1.0233(7) 0.1942(7) 0.8118(3) 0.0302(16) Uani 1 1 d . . .
H52 H 1.0701 0.1090 0.8148 0.036 Uiso 1 1 calc R . .
C53 C 0.9513(7) 0.2506(6) 0.7631(2) 0.0248(15) Uani 1 1 d . . .
C54 C 0.9275(8) 0.1986(7) 0.7046(3) 0.0386(18) Uani 1 1 d . . .
H54A H 0.8752 0.2661 0.6805 0.058 Uiso 1 1 calc R . .
H54B H 0.8504 0.1061 0.7003 0.058 Uiso 1 1 calc R . .
H54C H 1.0410 0.1891 0.6944 0.058 Uiso 1 1 calc R . .
C60 C 0.6782(8) 0.4873(7) 0.9512(2) 0.0393(18) Uani 1 1 d . . .
H60A H 0.7733 0.4324 0.9543 0.059 Uiso 1 1 calc R . .
H60B H 0.5837 0.4383 0.9697 0.059 Uiso 1 1 calc R . .
H60C H 0.7217 0.5814 0.9688 0.059 Uiso 1 1 calc R . .
C61 C 0.6111(8) 0.5024(6) 0.8914(2) 0.0267(15) Uani 1 1 d . . .
C62 C 0.4485(7) 0.5064(7) 0.8645(3) 0.0289(15) Uani 1 1 d . . .
H62 H 0.3451 0.5004 0.8808 0.035 Uiso 1 1 calc R . .
C63 C 0.4616(7) 0.5210(6) 0.8088(3) 0.0251(15) Uani 1 1 d . . .
C64 C 0.3237(7) 0.5310(7) 0.7615(3) 0.0343(17) Uani 1 1 d . . .
H64A H 0.3666 0.6056 0.7372 0.051 Uiso 1 1 calc R . .
H64B H 0.2205 0.5539 0.7753 0.051 Uiso 1 1 calc R . .
H64C H 0.2925 0.4402 0.7406 0.051 Uiso 1 1 calc R . .
C93 C 0.6018(9) 0.0946(8) 0.8861(4) 0.054(2) Uani 1 1 d . . .
H93 H 0.5926 0.1536 0.9166 0.065 Uiso 1 1 calc R . .
C94 C 0.5533(9) 0.1338(8) 0.8333(4) 0.057(2) Uani 1 1 d . . .
H94 H 0.5103 0.2201 0.8273 0.068 Uiso 1 1 calc R . .
C95 C 0.5660(9) 0.0499(9) 0.7888(3) 0.051(2) Uani 1 1 d . . .
H95 H 0.5317 0.0781 0.7521 0.061 Uiso 1 1 calc R . .
C96 C 0.6274(9) -0.0730(8) 0.7971(3) 0.051(2) Uani 1 1 d . . .
H96 H 0.6357 -0.1319 0.7665 0.061 Uiso 1 1 calc R . .
C97 C 0.6776(8) -0.1117(8) 0.8503(3) 0.046(2) Uani 1 1 d . . .
H97 H 0.7229 -0.1971 0.8558 0.055 Uiso 1 1 calc R . .
C98 C 0.6644(9) -0.0313(8) 0.8954(4) 0.054(2) Uani 1 1 d . . .
C99 C 0.7191(12) -0.0757(9) 0.9525(4) 0.081(3) Uani 1 1 d . . .
H99A H 0.6962 -0.1793 0.9535 0.122 Uiso 1 1 calc R . .
H99B H 0.6530 -0.0362 0.9781 0.122 Uiso 1 1 calc R . .
H99C H 0.8440 -0.0408 0.9637 0.122 Uiso 1 1 calc R . .
C83 C 1.091(2) 0.907(2) 0.4925(6) 0.051(4) Uani 0.50 1 d PDU A -1
H83 H 1.1434 0.8251 0.4999 0.062 Uiso 0.50 1 calc PR A -1
C84 C 1.1084(19) 0.9709(17) 0.4435(6) 0.065(4) Uani 0.50 1 d PDU A -1
H84 H 1.1697 0.9345 0.4175 0.078 Uiso 0.50 1 calc PR A -1
C85 C 1.036(3) 1.088(2) 0.4331(9) 0.074(5) Uani 0.50 1 d PDU A -1
H85 H 1.0457 1.1358 0.3994 0.089 Uiso 0.50 1 calc PR A -1
C86 C 0.948(2) 1.1382(19) 0.4710(6) 0.062(4) Uani 0.50 1 d PDU A -1
H86 H 0.8952 1.2194 0.4633 0.074 Uiso 0.50 1 calc PR A -1
C87 C 0.935(3) 1.0726(19) 0.5199(8) 0.050(4) Uani 0.50 1 d PDU A -1
H87 H 0.8775 1.1110 0.5465 0.060 Uiso 0.50 1 calc PR A -1
C88 C 1.0036(17) 0.9526(15) 0.5313(7) 0.042(3) Uani 0.50 1 d PDU A -1
C89 C 0.987(3) 0.879(2) 0.5829(8) 0.073(6) Uani 0.50 1 d PDU A -1
H89A H 0.9024 0.7912 0.5753 0.109 Uiso 0.50 1 calc PR A -1
H89B H 0.9475 0.9401 0.6091 0.109 Uiso 0.50 1 calc PR A -1
H89C H 1.1008 0.8569 0.5989 0.109 Uiso 0.50 1 calc PR A -1

loop_
_atom_site_aniso_label
_atom_site_aniso_U_11
_atom_site_aniso_U_22
_atom_site_aniso_U_33
_atom_site_aniso_U_23
_atom_site_aniso_U_13
_atom_site_aniso_U_12
Cd1 0.0242(2) 0.0290(3) 0.0188(2) -0.00295(19) -0.00109(18) 0.00809(19)
N1 0.018(3) 0.031(3) 0.019(3) -0.004(2) -0.002(2) 0.002(2)
C1 0.015(3) 0.025(4) 0.027(4) -0.006(3) -0.002(3) 0.003(3)
N2 0.023(3) 0.043(4) 0.026(3) -0.003(3) -0.004(2) 0.010(3)
C2 0.014(3) 0.029(4) 0.020(3) 0.002(3) 0.000(2) 0.007(3)
N3 0.022(3) 0.029(3) 0.019(3) -0.002(2) -0.002(2) 0.010(2)
N4 0.039(3) 0.031(3) 0.032(3) -0.004(3) 0.011(3) 0.012(3)
N5 0.024(3) 0.031(3) 0.020(3) -0.004(3) -0.002(2) 0.008(2)
N6 0.039(3) 0.040(4) 0.024(3) -0.009(3) -0.006(3) 0.001(3)
N7 0.022(3) 0.023(3) 0.019(3) 0.001(2) 0.002(2) 0.009(2)
N8 0.019(2) 0.023(3) 0.014(3) 0.002(2) 0.000(2) 0.012(2)
N9 0.021(3) 0.022(3) 0.020(3) 0.000(2) 0.003(2) 0.005(2)
N10 0.021(3) 0.024(3) 0.016(3) -0.002(2) 0.002(2) 0.003(2)
C10 0.035(4) 0.054(5) 0.021(4) -0.012(3) 0.001(3) 0.006(3)
N11 0.021(3) 0.028(3) 0.013(3) -0.005(2) 0.003(2) 0.007(2)
C11 0.038(4) 0.055(5) 0.028(4) -0.003(4) 0.010(3) 0.018(4)
N12 0.016(3) 0.027(3) 0.020(3) 0.002(2) -0.001(2) 0.005(2)
C12 0.024(3) 0.063(5) 0.027(4) 0.007(4) 0.002(3) 0.016(3)
C20 0.033(4) 0.038(4) 0.027(4) 0.007(3) -0.007(3) 0.008(3)
C21 0.040(4) 0.032(4) 0.045(5) 0.016(4) -0.002(3) 0.015(3)
C22 0.049(4) 0.031(4) 0.045(5) -0.001(4) 0.005(4) 0.023(4)
C30 0.031(4) 0.027(4) 0.039(4) 0.003(3) 0.002(3) 0.008(3)
C31 0.026(4) 0.031(4) 0.051(5) -0.004(4) 0.000(3) -0.004(3)
C32 0.032(4) 0.038(5) 0.039(4) -0.012(4) -0.004(3) 0.004(3)
C40 0.047(4) 0.040(4) 0.017(3) -0.009(3) -0.005(3) 0.008(3)
C41 0.026(3) 0.017(4) 0.029(4) -0.010(3) -0.001(3) 0.009(3)
C42 0.028(3) 0.022(4) 0.025(4) -0.006(3) -0.003(3) 0.003(3)
C43 0.024(3) 0.018(4) 0.020(3) 0.001(3) 0.006(3) 0.009(3)
C44 0.043(4) 0.020(4) 0.037(4) 0.006(3) 0.006(3) -0.003(3)
C50 0.044(4) 0.033(4) 0.028(4) 0.003(3) -0.004(3) 0.015(3)
C51 0.026(3) 0.016(3) 0.024(3) 0.008(3) 0.001(3) 0.005(3)
C52 0.031(3) 0.022(4) 0.039(4) -0.001(3) 0.001(3) 0.012(3)
C53 0.027(3) 0.025(4) 0.022(3) -0.004(3) -0.003(3) 0.011(3)
C54 0.053(4) 0.033(4) 0.033(4) -0.008(3) 0.001(3) 0.021(4)
C60 0.046(4) 0.052(5) 0.023(4) 0.008(3) 0.012(3) 0.011(4)
C61 0.032(4) 0.028(4) 0.024(3) 0.002(3) 0.012(3) 0.009(3)
C62 0.021(3) 0.036(4) 0.032(4) -0.003(3) 0.007(3) 0.009(3)
C63 0.028(4) 0.018(3) 0.032(4) 0.001(3) 0.005(3) 0.013(3)
C64 0.022(3) 0.044(4) 0.036(4) -0.005(3) -0.003(3) 0.012(3)
C93 0.046(5) 0.030(5) 0.082(7) -0.012(5) 0.001(5) 0.005(4)
C94 0.037(4) 0.028(5) 0.104(8) 0.006(5) 0.005(5) 0.005(4)
C95 0.047(5) 0.055(6) 0.047(5) 0.010(4) 0.005(4) 0.006(4)
C96 0.052(5) 0.046(5) 0.054(5) 0.004(4) 0.005(4) 0.009(4)
C97 0.040(4) 0.026(4) 0.070(6) -0.004(4) 0.011(4) 0.003(3)
C98 0.043(4) 0.042(5) 0.071(6) 0.000(5) 0.000(4) 0.000(4)
C99 0.106(7) 0.059(6) 0.063(6) 0.002(5) -0.015(6) -0.010(5)
C83 0.030(10) 0.058(10) 0.060(9) -0.016(8) -0.002(8) -0.002(7)
C84 0.042(9) 0.083(11) 0.059(8) -0.019(8) 0.013(7) -0.027(7)
C85 0.054(11) 0.088(12) 0.059(11) 0.012(9) -0.012(9) -0.030(9)
C86 0.033(8) 0.053(10) 0.082(10) 0.009(7) -0.026(8) -0.012(7)
C87 0.025(9) 0.047(9) 0.072(10) -0.008(7) -0.002(8) -0.004(7)
C88 0.021(7) 0.042(8) 0.054(8) 0.000(6) 0.002(6) -0.011(6)
C89 0.065(13) 0.081(13) 0.056(10) 0.014(9) -0.004(10) -0.022(11)

loop_
_atom_type_symbol
_atom_type_description
_atom_type_scat_dispersion_real
_atom_type_scat_dispersion_imag
_atom_type_scat_source
C C 0.0033 0.0016 'International Tables Vol C Tables 4.2.6.8 and 6.1.1.4'
H H 0.0000 0.0000 'International Tables Vol C Tables 4.2.6.8 and 6.1.1.4'
N N 0.0061 0.0033 'International Tables Vol C Tables 4.2.6.8 and 6.1.1.4'
Cd Cd -0.8075 1.2024 'International Tables Vol C Tables 4.2.6.8 and 6.1.1.4'

loop_
_geom_angle_atom_site_label_1
_geom_angle_atom_site_label_2
_geom_angle_atom_site_label_3
_geom_angle
C1 Cd1 N8 143.7(2)
C1 Cd1 N12 127.08(18)
N8 Cd1 N12 83.19(16)
C1 Cd1 N10 117.71(19)
N8 Cd1 N10 82.99(16)
N12 Cd1 N10 80.92(17)
C1 Cd1 N2 56.85(17)
N8 Cd1 N2 95.49(16)
N12 Cd1 N2 173.07(16)
N10 Cd1 N2 92.17(16)
C10 N1 N2 111.1(5)
C10 N1 C1 132.9(5)
N2 N1 C1 115.9(4)
N5 C1 N1 110.5(5)
N5 C1 N3 110.4(4)
N1 C1 N3 109.2(5)
N5 C1 Cd1 118.6(4)
N1 C1 Cd1 101.8(3)
N3 C1 Cd1 105.6(3)
C12 N2 N1 104.7(5)
C12 N2 Cd1 164.8(4)
N1 N2 Cd1 83.8(3)
N11 C2 N7 109.2(4)
N11 C2 N9 110.4(4)
N7 C2 N9 109.6(4)
C20 N3 N4 111.8(5)
C20 N3 C1 132.2(5)
N4 N3 C1 115.9(4)
C22 N4 N3 103.4(5)
C30 N5 N6 110.4(5)
C30 N5 C1 126.5(5)
N6 N5 C1 123.1(5)
C32 N6 N5 103.8(5)
C41 N7 N8 109.2(5)
C41 N7 C2 126.4(5)
N8 N7 C2 124.3(4)
C43 N8 N7 106.3(4)
C43 N8 Cd1 137.4(4)
N7 N8 Cd1 116.2(4)
C51 N9 N10 109.9(5)
C51 N9 C2 126.7(5)
N10 N9 C2 123.3(4)
C53 N10 N9 105.9(5)
C53 N10 Cd1 138.4(4)
N9 N10 Cd1 115.6(3)
N1 C10 C11 107.7(5)
N1 C10 H10 126.1
C11 C10 H10 126.1
C61 N11 N12 110.7(4)
C61 N11 C2 126.0(5)
N12 N11 C2 123.3(4)
C10 C11 C12 104.5(6)
C10 C11 H11 127.7
C12 C11 H11 127.7
C63 N12 N11 105.5(5)
C63 N12 Cd1 138.3(4)
N11 N12 Cd1 116.2(3)
N2 C12 C11 111.9(5)
N2 C12 H12 124.0
C11 C12 H12 124.0
N3 C20 C21 106.6(6)
N3 C20 H20 126.7
C21 C20 H20 126.7
C20 C21 C22 106.2(6)
C20 C21 H21 126.9
C22 C21 H21 126.9
N4 C22 C21 111.9(6)
N4 C22 H22 124.0
C21 C22 H22 124.0
N5 C30 C31 108.5(6)
N5 C30 H30 125.7
C31 C30 H30 125.7
C30 C31 C32 104.4(7)
C30 C31 H31 127.8
C32 C31 H31 127.8
N6 C32 C31 112.8(6)
N6 C32 H32 123.6
C31 C32 H32 123.6
C41 C40 H40A 109.5
C41 C40 H40B 109.5
H40A C40 H40B 109.5
C41 C40 H40C 109.5
H40A C40 H40C 109.5
H40B C40 H40C 109.5
N7 C41 C42 108.2(5)
N7 C41 C40 122.1(6)
C42 C41 C40 129.7(5)
C41 C42 C43 105.8(5)
C41 C42 H42 127.1
C43 C42 H42 127.1
N8 C43 C42 110.5(5)
N8 C43 C44 119.1(5)
C42 C43 C44 130.3(6)
C43 C44 H44A 109.5
C43 C44 H44B 109.5
H44A C44 H44B 109.5
C43 C44 H44C 109.5
H44A C44 H44C 109.5
H44B C44 H44C 109.5
C51 C50 H50A 109.5
C51 C50 H50B 109.5
H50A C50 H50B 109.5
C51 C50 H50C 109.5
H50A C50 H50C 109.5
H50B C50 H50C 109.5
N9 C51 C52 107.5(5)
N9 C51 C50 122.7(5)
C52 C51 C50 129.8(5)
C51 C52 C53 107.2(5)
C51 C52 H52 126.4
C53 C52 H52 126.4
N10 C53 C52 109.5(5)
N10 C53 C54 119.6(5)
C52 C53 C54 130.9(6)
C53 C54 H54A 109.5
C53 C54 H54B 109.5
H54A C54 H54B 109.5
C53 C54 H54C 109.5
H54A C54 H54C 109.5
H54B C54 H54C 109.5
C61 C60 H60A 109.5
C61 C60 H60B 109.5
H60A C60 H60B 109.5
C61 C60 H60C 109.5
H60A C60 H60C 109.5
H60B C60 H60C 109.5
N11 C61 C62 106.5(5)
N11 C61 C60 121.7(5)
C62 C61 C60 131.8(6)
C61 C62 C63 107.1(5)
C61 C62 H62 126.5
C63 C62 H62 126.5
N12 C63 C62 110.2(5)
N12 C63 C64 120.4(5)
C62 C63 C64 129.4(5)
C63 C64 H64A 109.5
C63 C64 H64B 109.5
H64A C64 H64B 109.5
C63 C64 H64C 109.5
H64A C64 H64C 109.5
H64B C64 H64C 109.5
C94 C93 C98 120.1(8)
C94 C93 H93 119.9
C98 C93 H93 119.9
C93 C94 C95 120.7(8)
C93 C94 H94 119.7
C95 C94 H94 119.7
C96 C95 C94 119.9(8)
C96 C95 H95 120.1
C94 C95 H95 120.1
C95 C96 C97 119.4(8)
C95 C96 H96 120.3
C97 C96 H96 120.3
C98 C97 C96 122.0(7)
C98 C97 H97 119.0
C96 C97 H97 119.0
C97 C98 C93 117.9(8)
C97 C98 C99 121.1(8)
C93 C98 C99 121.0(8)
C98 C99 H99A 109.5
C98 C99 H99B 109.5
H99A C99 H99B 109.5
C98 C99 H99C 109.5
H99A C99 H99C 109.5
H99B C99 H99C 109.5
C84 C83 C88 123.8(17)
C84 C83 H83 118.1
C88 C83 H83 118.1
C85 C84 C83 118.1(19)
C85 C84 H84 120.9
C83 C84 H84 120.9
C84 C85 C86 120(2)
C84 C85 H85 120.1
C86 C85 H85 120.1
C85 C86 C87 121(2)
C85 C86 H86 119.7
C87 C86 H86 119.7
C86 C87 C88 121.1(18)
C86 C87 H87 119.4
C88 C87 H87 119.4
C83 C88 C87 116.4(14)
C83 C88 C89 121.8(9)
C87 C88 C89 121.8(9)

loop_
_geom_bond_atom_site_label_1
_geom_bond_atom_site_label_2
_geom_bond_distance
Cd1 C1 2.205(6)
Cd1 N8 2.218(4)
Cd1 N12 2.262(5)
Cd1 N10 2.272(5)
Cd1 N2 2.690(5)
N1 C10 1.345(7)
N1 N2 1.347(6)
N1 C1 1.448(7)
C1 N5 1.426(7)
C1 N3 1.468(7)
N2 C12 1.316(7)
C2 N11 1.444(6)
C2 N7 1.448(7)
C2 N9 1.449(7)
N3 C20 1.348(7)
N3 N4 1.357(6)
N4 C22 1.339(8)
N5 C30 1.343(8)
N5 N6 1.359(6)
N6 C32 1.326(8)
N7 C41 1.348(7)
N7 N8 1.381(6)
N8 C43 1.329(7)
N9 C51 1.347(7)
N9 N10 1.385(6)
N10 C53 1.331(7)
C10 C11 1.350(8)
C10 H10 0.9500
N11 C61 1.342(7)
N11 N12 1.377(6)
C11 C12 1.388(8)
C11 H11 0.9500
N12 C63 1.316(7)
C12 H12 0.9500
C20 C21 1.350(9)
C20 H20 0.9500
C21 C22 1.364(9)
C21 H21 0.9500
C22 H22 0.9500
C30 C31 1.345(8)
C30 H30 0.9500
C31 C32 1.368(9)
C31 H31 0.9500
C32 H32 0.9500
C40 C41 1.482(8)
C40 H40A 0.9800
C40 H40B 0.9800
C40 H40C 0.9800
C41 C42 1.369(8)
C42 C43 1.383(7)
C42 H42 0.9500
C43 C44 1.492(8)
C44 H44A 0.9800
C44 H44B 0.9800
C44 H44C 0.9800
C50 C51 1.494(8)
C50 H50A 0.9800
C50 H50B 0.9800
C50 H50C 0.9800
C51 C52 1.350(8)
C52 C53 1.394(8)
C52 H52 0.9500
C53 C54 1.482(8)
C54 H54A 0.9800
C54 H54B 0.9800
C54 H54C 0.9800
C60 C61 1.494(8)
C60 H60A 0.9800
C60 H60B 0.9800
C60 H60C 0.9800
C61 C62 1.356(8)
C62 C63 1.383(8)
C62 H62 0.9500
C63 C64 1.480(7)
C64 H64A 0.9800
C64 H64B 0.9800
C64 H64C 0.9800
C93 C94 1.365(11)
C93 C98 1.386(10)
C93 H93 0.9500
C94 C95 1.371(10)
C94 H94 0.9500
C95 C96 1.354(10)
C95 H95 0.9500
C96 C97 1.372(10)
C96 H96 0.9500
C97 C98 1.365(10)
C97 H97 0.9500
C98 C99 1.486(10)
C99 H99A 0.9800
C99 H99B 0.9800
C99 H99C 0.9800
C83 C84 1.362(9)
C83 C88 1.363(9)
C83 H83 0.9500
C84 C85 1.358(10)
C84 H84 0.9500
C85 C86 1.361(10)
C85 H85 0.9500
C86 C87 1.362(9)
C86 H86 0.9500
C87 C88 1.365(9)
C87 H87 0.9500
C88 C89 1.46(2)
C89 H89A 0.9800
C89 H89B 0.9800
C89 H89C 0.9800

loop_
_geom_torsion_atom_site_label_1
_geom_torsion_atom_site_label_2
_geom_torsion_atom_site_label_3
_geom_torsion_atom_site_label_4
_geom_torsion
C10 N1 C1 N5 37.1(9)
N2 N1 C1 N5 -140.8(5)
C10 N1 C1 N3 -84.6(8)
N2 N1 C1 N3 97.5(5)
C10 N1 C1 Cd1 164.0(6)
N2 N1 C1 Cd1 -13.9(6)
N8 Cd1 C1 N5 174.7(3)
N12 Cd1 C1 N5 -44.2(5)
N10 Cd1 C1 N5 55.8(4)
N2 Cd1 C1 N5 128.9(5)
N8 Cd1 C1 N1 53.2(5)
N12 Cd1 C1 N1 -165.6(3)
N10 Cd1 C1 N1 -65.6(4)
N2 Cd1 C1 N1 7.4(3)
N8 Cd1 C1 N3 -60.9(5)
N12 Cd1 C1 N3 80.3(4)
N10 Cd1 C1 N3 -179.7(3)
N2 Cd1 C1 N3 -106.7(4)
C10 N1 N2 C12 -0.1(7)
C1 N1 N2 C12 178.3(5)
C10 N1 N2 Cd1 -167.2(5)
C1 N1 N2 Cd1 11.1(5)
C1 Cd1 N2 C12 -132.7(18)
N8 Cd1 N2 C12 72.6(17)
N10 Cd1 N2 C12 -10.6(17)
C1 Cd1 N2 N1 -7.8(3)
N8 Cd1 N2 N1 -162.6(3)
N10 Cd1 N2 N1 114.2(3)
N5 C1 N3 C20 -57.4(8)
N1 C1 N3 C20 64.3(7)
Cd1 C1 N3 C20 173.1(5)
N5 C1 N3 N4 122.8(5)
N1 C1 N3 N4 -115.4(5)
Cd1 C1 N3 N4 -6.6(5)
C20 N3 N4 C22 -0.5(6)
C1 N3 N4 C22 179.3(5)
N1 C1 N5 C30 117.4(6)
N3 C1 N5 C30 -121.6(6)
Cd1 C1 N5 C30 0.4(7)
N1 C1 N5 N6 -61.6(7)
N3 C1 N5 N6 59.4(7)
Cd1 C1 N5 N6 -178.6(4)
C30 N5 N6 C32 0.5(6)
C1 N5 N6 C32 179.7(5)
N11 C2 N7 C41 122.4(5)
N9 C2 N7 C41 -116.6(5)
N11 C2 N7 N8 -61.5(6)
N9 C2 N7 N8 59.5(6)
C41 N7 N8 C43 0.9(6)
C2 N7 N8 C43 -175.8(4)
C41 N7 N8 Cd1 178.2(3)
C2 N7 N8 Cd1 1.5(6)
C1 Cd1 N8 C43 5.6(7)
N12 Cd1 N8 C43 -144.2(5)
N10 Cd1 N8 C43 134.2(5)
N2 Cd1 N8 C43 42.7(5)
C1 Cd1 N8 N7 -170.5(3)
N12 Cd1 N8 N7 39.7(3)
N10 Cd1 N8 N7 -41.9(3)
N2 Cd1 N8 N7 -133.4(3)
N11 C2 N9 C51 -120.2(6)
N7 C2 N9 C51 119.5(6)
N11 C2 N9 N10 58.9(7)
N7 C2 N9 N10 -61.4(6)
C51 N9 N10 C53 -0.5(6)
C2 N9 N10 C53 -179.7(5)
C51 N9 N10 Cd1 -177.8(3)
C2 N9 N10 Cd1 3.0(6)
C1 Cd1 N10 C53 12.3(6)
N8 Cd1 N10 C53 -136.2(6)
N12 Cd1 N10 C53 139.6(6)
N2 Cd1 N10 C53 -40.9(6)
C1 Cd1 N10 N9 -171.6(3)
N8 Cd1 N10 N9 39.9(3)
N12 Cd1 N10 N9 -44.3(3)
N2 Cd1 N10 N9 135.2(3)
N2 N1 C10 C11 0.0(8)
C1 N1 C10 C11 -177.9(6)
N7 C2 N11 C61 -121.1(6)
N9 C2 N11 C61 118.3(6)
N7 C2 N11 N12 61.4(6)
N9 C2 N11 N12 -59.2(7)
N1 C10 C11 C12 0.0(8)
C61 N11 N12 C63 1.4(6)
C2 N11 N12 C63 179.2(5)
C61 N11 N12 Cd1 179.4(4)
C2 N11 N12 Cd1 -2.8(7)
C1 Cd1 N12 C63 -20.4(7)
N8 Cd1 N12 C63 137.6(6)
N10 Cd1 N12 C63 -138.4(6)
C1 Cd1 N12 N11 162.5(3)
N8 Cd1 N12 N11 -39.5(4)
N10 Cd1 N12 N11 44.5(4)
N1 N2 C12 C11 0.1(8)
Cd1 N2 C12 C11 122.5(15)
C10 C11 C12 N2 -0.1(8)
N4 N3 C20 C21 0.0(7)
C1 N3 C20 C21 -179.7(6)
N3 C20 C21 C22 0.4(7)
N3 N4 C22 C21 0.8(7)
C20 C21 C22 N4 -0.8(8)
N6 N5 C30 C31 -0.9(7)
C1 N5 C30 C31 -180.0(5)
N5 C30 C31 C32 0.8(7)
N5 N6 C32 C31 0.0(7)
C30 C31 C32 N6 -0.6(8)
N8 N7 C41 C42 -1.2(6)
C2 N7 C41 C42 175.4(5)
N8 N7 C41 C40 178.4(5)
C2 N7 C41 C40 -5.0(8)
N7 C41 C42 C43 0.9(6)
C40 C41 C42 C43 -178.6(6)
N7 N8 C43 C42 -0.3(6)
Cd1 N8 C43 C42 -176.7(4)
N7 N8 C43 C44 176.9(5)
Cd1 N8 C43 C44 0.5(8)
C41 C42 C43 N8 -0.4(6)
C41 C42 C43 C44 -177.2(6)
N10 N9 C51 C52 0.2(6)
C2 N9 C51 C52 179.4(5)
N10 N9 C51 C50 -177.7(5)
C2 N9 C51 C50 1.5(9)
N9 C51 C52 C53 0.1(7)
C50 C51 C52 C53 177.9(6)
N9 N10 C53 C52 0.5(6)
Cd1 N10 C53 C52 176.9(4)
N9 N10 C53 C54 -179.7(5)
Cd1 N10 C53 C54 -3.3(9)
C51 C52 C53 N10 -0.4(7)
C51 C52 C53 C54 179.8(6)
N12 N11 C61 C62 -0.6(7)
C2 N11 C61 C62 -178.3(5)
N12 N11 C61 C60 178.7(5)
C2 N11 C61 C60 1.0(9)
N11 C61 C62 C63 -0.4(7)
C60 C61 C62 C63 -179.5(7)
N11 N12 C63 C62 -1.6(7)
Cd1 N12 C63 C62 -178.9(4)
N11 N12 C63 C64 179.4(5)
Cd1 N12 C63 C64 2.1(9)
C61 C62 C63 N12 1.3(7)
C61 C62 C63 C64 -179.9(6)
C98 C93 C94 C95 -0.1(11)
C93 C94 C95 C96 -0.1(11)
C94 C95 C96 C97 -0.5(11)
C95 C96 C97 C98 1.3(11)
C96 C97 C98 C93 -1.5(11)
C96 C97 C98 C99 179.8(7)
C94 C93 C98 C97 0.9(11)
C94 C93 C98 C99 179.6(7)
C88 C83 C84 C85 0.7(17)
C83 C84 C85 C86 -0.2(19)
C84 C85 C86 C87 1(3)
C85 C86 C87 C88 -3(3)
C84 C83 C88 C87 -2(3)
C84 C83 C88 C89 179.4(17)
C86 C87 C88 C83 3(3)
C86 C87 C88 C89 -178.5(19)
